data_7224926
loop_
_publ_author_name
'Slabbert, C.'
'Rademeyer, M.'

_publ_section_title
;
 Structures and trends of neutral MXxsolvent4&#x2212;xtetrahedra and
 anionic [MX4]2&#x2212;tetrahalometallates of zinc(ii), cadmium(ii) and
 mercury(ii) with benzopyridine- and benzopyrazine-type N-donor ligands or
 cations
;
_journal_issue 24
_journal_name_full CrystEngComm
_journal_page_first 4555
_journal_paper_doi 10.1039/C6CE00568C
_journal_volume 18
_journal_year 2016
_chemical_formula_moiety '2(C13 H10 N), Cl4 Zn'
_chemical_formula_sum 'C26 H20 Cl4 N2 Zn'
_chemical_formula_weight 567.61
_chemical_name_common
;
bis(acridinium) tetrachloro-zinc(II)
;
_chemical_name_systematic
;
bis(acridinium) tetrachloro-zinc(II) 
;
_space_group_crystal_system monoclinic
_space_group_IT_number 15
_space_group_name_Hall '-C 2yc'
_space_group_name_H-M_alt 'C 1 2/c 1'
_symmetry_space_group_name_Hall '-C 2yc'
_symmetry_space_group_name_H-M 'C 1 2/c 1'
_atom_sites_solution_hydrogens geom
_atom_sites_solution_primary 'instrinsic phasing'
_atom_sites_solution_secondary difmap
_audit_creation_method SHELXL-2014
_audit_update_record
;
2016-03-09 deposited with the CCDC.
2016-04-14 downloaded from the CCDC.
;
_cell_angle_alpha 90
_cell_angle_beta 93.87(3)
_cell_angle_gamma 90
_cell_formula_units_Z 4
_cell_length_a 13.155(13)
_cell_length_b 10.375(11)
_cell_length_c 18.777(17)
_cell_measurement_temperature 293(2)
_cell_volume 2557(4)
_computing_cell_refinement 'SAINT (Bruker, 2014)'
_computing_data_collection 'APEX2 (Bruker, 2014)'
_computing_data_reduction 'SAINT (Bruker, 2014)'
_computing_molecular_graphics
;
 ORTEP-3 for Windows (Farrugia, 1997), 
 Mercury (Macrae <i>et al</i>., 2008)
;
_computing_publication_material 'SHELXL-2014, PLATON (Spek, 2009)'
_computing_structure_refinement 'SHELXTL, SHELXL-2014/7 (Sheldrick, 2015)'
_computing_structure_solution 'SHELXTS (Sheldrick, 2015)'
_diffrn_ambient_temperature 293(2)
_diffrn_detector_area_resol_mean 10.24
_diffrn_measured_fraction_theta_full 0.980
_diffrn_measured_fraction_theta_max 0.981
_diffrn_measurement_device_type 'Bruker kappa, Photon 100 CMOS'
_diffrn_measurement_method '\f and \w scans'
_diffrn_radiation_type MoK\a
_diffrn_radiation_wavelength 0.71073
_diffrn_reflns_av_R_equivalents 0.1168
_diffrn_reflns_av_unetI/netI 0.0816
_diffrn_reflns_Laue_measured_fraction_full 0.980
_diffrn_reflns_Laue_measured_fraction_max 0.981
_diffrn_reflns_limit_h_max 16
_diffrn_reflns_limit_h_min -16
_diffrn_reflns_limit_k_max 12
_diffrn_reflns_limit_k_min -12
_diffrn_reflns_limit_l_max 22
_diffrn_reflns_limit_l_min -22
_diffrn_reflns_number 19674
_diffrn_reflns_point_group_measured_fraction_full 0.980
_diffrn_reflns_point_group_measured_fraction_max 0.981
_diffrn_reflns_theta_full 25.242
_diffrn_reflns_theta_max 25.680
_diffrn_reflns_theta_min 2.502
_exptl_absorpt_coefficient_mu 1.396
_exptl_absorpt_correction_T_max 0.7460
_exptl_absorpt_correction_T_min 0.5649
_exptl_absorpt_correction_type multi-scan
_exptl_absorpt_process_details 'SADABS (Bruker, 2014)'
_exptl_crystal_colour yellow-green
_exptl_crystal_density_diffrn 1.475
_exptl_crystal_density_method 'not measured'
_exptl_crystal_description fragment
_exptl_crystal_F_000 1152
_exptl_crystal_size_max 0.210
_exptl_crystal_size_mid 0.098
_exptl_crystal_size_min 0.060
_refine_diff_density_max 0.729
_refine_diff_density_min -0.696
_refine_diff_density_rms 0.124
_refine_ls_extinction_method none
_refine_ls_goodness_of_fit_ref 1.185
_refine_ls_hydrogen_treatment constr
_refine_ls_matrix_type full
_refine_ls_number_parameters 150
_refine_ls_number_reflns 2389
_refine_ls_number_restraints 0
_refine_ls_restrained_S_all 1.185
_refine_ls_R_factor_all 0.2053
_refine_ls_R_factor_gt 0.1423
_refine_ls_shift/su_max 0.000
_refine_ls_shift/su_mean 0.000
_refine_ls_structure_factor_coef Fsqd
_refine_ls_weighting_details 'w=1/[\s^2^(Fo^2^)+82.5884P] where P=(Fo^2^+2Fc^2^)/3'
_refine_ls_weighting_scheme calc
_refine_ls_wR_factor_gt 0.2463
_refine_ls_wR_factor_ref 0.2719
_reflns_Friedel_coverage 0.000
_reflns_number_gt 1466
_reflns_number_total 2389
_reflns_threshold_expression 'I > 2\s(I)'
_cod_data_source_file c6ce00568c2.cif
_cod_data_source_block shelx
_cod_depositor_comments 'Adding full bibliography for 7224924--7224939.cif.'
_cod_database_code 7224926
_shelx_space_group_comment
;
The symmetry employed for this shelxl refinement is uniquely defined
by the following loop, which should always be used as a source of
symmetry information in preference to the above space-group names.
They are only intended as comments.
;
_shelx_estimated_absorpt_t_min 0.758
_shelx_estimated_absorpt_t_max 0.921
_shelxl_version_number 2014-3

loop_
_space_group_symop_operation_xyz
'x, y, z'
'-x, y, -z+1/2'
'x+1/2, y+1/2, z'
'-x+1/2, y+1/2, -z+1/2'
'-x, -y, -z'
'x, -y, z-1/2'
'-x+1/2, -y+1/2, -z'
'x+1/2, -y+1/2, z-1/2'

loop_
_atom_site_label
_atom_site_type_symbol
_atom_site_fract_x
_atom_site_fract_y
_atom_site_fract_z
_atom_site_U_iso_or_equiv
_atom_site_adp_type
_atom_site_occupancy
_atom_site_site_symmetry_order
_atom_site_calc_flag
_atom_site_refinement_flags_posn
_atom_site_refinement_flags_adp
_atom_site_refinement_flags_occupancy
N1 N 0.0612(9) 0.6547(10) 0.0510(6) 0.061(3) Uani 1 1 d . . .
H1N1 H 0.0287 0.6710 0.0882 0.073 Uiso 1 1 calc R U .
Zn1 Zn 0.0000 0.8043(2) 0.2500 0.0578(7) Uani 1 2 d S T P
Cl1 Cl 0.1042(3) 0.6726(4) 0.32117(17) 0.0735(12) Uani 1 1 d . . .
Cl2 Cl 0.1042(3) 0.9222(4) 0.18035(18) 0.0771(12) Uani 1 1 d . . .
C7 C 0.1714(13) 0.6019(13) -0.0672(6) 0.067(4) Uani 1 1 d . . .
H7 H 0.2076 0.5864 -0.1072 0.081 Uiso 1 1 calc R U .
C6 C 0.2180(12) 0.5834(12) 0.0000(7) 0.058(4) Uani 1 1 d . . .
C1 C 0.1611(11) 0.6117(13) 0.0607(6) 0.058(4) Uani 1 1 d . . .
C8 C 0.0693(13) 0.6443(13) -0.0759(6) 0.063(4) Uani 1 1 d . . .
C4 C 0.3692(14) 0.5251(16) 0.0779(8) 0.081(5) Uani 1 1 d . . .
H4 H 0.4368 0.4991 0.0849 0.097 Uiso 1 1 calc R U .
C9 C 0.0112(13) 0.6729(12) -0.0159(7) 0.065(4) Uani 1 1 d . . .
C10 C -0.0917(13) 0.7212(15) -0.0227(8) 0.079(5) Uani 1 1 d . . .
H10 H -0.1270 0.7395 0.0173 0.095 Uiso 1 1 calc R U .
C12 C -0.0804(17) 0.7078(19) -0.1494(8) 0.109(7) Uani 1 1 d . . .
H12 H -0.1132 0.7182 -0.1945 0.131 Uiso 1 1 calc R U .
C5 C 0.3212(13) 0.5415(14) 0.0106(8) 0.076(4) Uani 1 1 d . . .
H5 H 0.3575 0.5246 -0.0292 0.091 Uiso 1 1 calc R U .
C2 C 0.2045(14) 0.5950(14) 0.1313(7) 0.074(5) Uani 1 1 d . . .
H2 H 0.1681 0.6120 0.1710 0.088 Uiso 1 1 calc R U .
C11 C -0.1347(14) 0.7391(15) -0.0890(9) 0.085(5) Uani 1 1 d . . .
H11 H -0.2004 0.7722 -0.0953 0.102 Uiso 1 1 calc R U .
C3 C 0.3048(15) 0.5519(16) 0.1376(9) 0.090(5) Uani 1 1 d . . .
H3 H 0.3340 0.5387 0.1836 0.108 Uiso 1 1 calc R U .
C13 C 0.0184(18) 0.6626(17) -0.1449(8) 0.102(6) Uani 1 1 d . . .
H13 H 0.0513 0.6443 -0.1860 0.122 Uiso 1 1 calc R U .

loop_
_atom_site_aniso_label
_atom_site_aniso_U_11
_atom_site_aniso_U_22
_atom_site_aniso_U_33
_atom_site_aniso_U_23
_atom_site_aniso_U_13
_atom_site_aniso_U_12
N1 0.081(9) 0.052(7) 0.052(6) -0.002(5) 0.023(6) 0.006(6)
Zn1 0.0780(17) 0.0629(14) 0.0329(10) 0.000 0.0061(10) 0.000
Cl1 0.090(3) 0.082(3) 0.0474(18) 0.0139(18) 0.0005(18) 0.008(2)
Cl2 0.106(3) 0.077(3) 0.0506(19) 0.0096(18) 0.022(2) -0.008(2)
C7 0.119(14) 0.055(9) 0.030(6) -0.003(6) 0.018(7) 0.000(9)
C6 0.079(11) 0.047(8) 0.052(7) 0.004(6) 0.020(7) 0.007(7)
C1 0.071(10) 0.063(9) 0.040(6) 0.002(6) 0.010(6) -0.002(8)
C8 0.095(12) 0.057(9) 0.039(7) -0.002(6) 0.008(7) 0.004(8)
C4 0.088(12) 0.086(12) 0.069(10) 0.004(9) 0.001(9) 0.016(10)
C9 0.112(13) 0.035(7) 0.048(7) 0.003(6) 0.008(8) 0.014(8)
C10 0.092(13) 0.078(12) 0.069(10) -0.003(8) 0.006(9) 0.013(10)
C12 0.151(19) 0.121(16) 0.052(9) 0.014(10) -0.011(11) 0.048(15)
C5 0.102(14) 0.062(10) 0.064(9) -0.007(8) 0.008(9) -0.004(9)
C2 0.119(15) 0.057(9) 0.044(7) -0.004(7) 0.001(8) 0.009(9)
C11 0.098(14) 0.067(10) 0.087(12) 0.000(9) -0.006(10) 0.022(9)
C3 0.118(16) 0.081(12) 0.068(10) 0.003(9) -0.018(10) 0.011(11)
C13 0.17(2) 0.089(13) 0.049(9) -0.008(8) -0.005(10) 0.019(13)

loop_
_atom_type_symbol
_atom_type_description
_atom_type_scat_dispersion_real
_atom_type_scat_dispersion_imag
_atom_type_scat_source
C C 0.0033 0.0016 'International Tables Vol C Tables 4.2.6.8 and 6.1.1.4'
H H 0.0000 0.0000 'International Tables Vol C Tables 4.2.6.8 and 6.1.1.4'
N N 0.0061 0.0033 'International Tables Vol C Tables 4.2.6.8 and 6.1.1.4'
Cl Cl 0.1484 0.1585 'International Tables Vol C Tables 4.2.6.8 and 6.1.1.4'
Zn Zn 0.2839 1.4301 'International Tables Vol C Tables 4.2.6.8 and 6.1.1.4'

loop_
_geom_angle_atom_site_label_1
_geom_angle_atom_site_label_2
_geom_angle_atom_site_label_3
_geom_angle
_geom_angle_site_symmetry_1
_geom_angle_site_symmetry_3
C1 N1 C9 123.2(11) . .
C1 N1 H1N1 118.4 . .
C9 N1 H1N1 118.4 . .
Cl1 Zn1 Cl1 107.1(2) 2 .
Cl1 Zn1 Cl2 109.83(15) 2 .
Cl1 Zn1 Cl2 106.88(16) . .
Cl1 Zn1 Cl2 106.88(16) 2 2
Cl1 Zn1 Cl2 109.83(15) . 2
Cl2 Zn1 Cl2 116.0(2) . 2
C6 C7 C8 120.6(12) . .
C6 C7 H7 119.7 . .
C8 C7 H7 119.7 . .
C7 C6 C5 122.0(13) . .
C7 C6 C1 118.3(13) . .
C5 C6 C1 119.6(13) . .
N1 C1 C2 118.7(13) . .
N1 C1 C6 120.1(11) . .
C2 C1 C6 121.2(14) . .
C7 C8 C13 122.0(14) . .
C7 C8 C9 121.8(12) . .
C13 C8 C9 116.3(16) . .
C5 C4 C3 114.8(16) . .
C5 C4 H4 122.6 . .
C3 C4 H4 122.6 . .
N1 C9 C8 115.9(14) . .
N1 C9 C10 120.8(12) . .
C8 C9 C10 123.3(13) . .
C11 C10 C9 117.7(15) . .
C11 C10 H10 121.1 . .
C9 C10 H10 121.1 . .
C13 C12 C11 123.6(16) . .
C13 C12 H12 118.2 . .
C11 C12 H12 118.2 . .
C4 C5 C6 122.4(15) . .
C4 C5 H5 118.8 . .
C6 C5 H5 118.8 . .
C3 C2 C1 116.1(14) . .
C3 C2 H2 122.0 . .
C1 C2 H2 122.0 . .
C10 C11 C12 120.3(17) . .
C10 C11 H11 119.9 . .
C12 C11 H11 119.9 . .
C2 C3 C4 125.8(14) . .
C2 C3 H3 117.1 . .
C4 C3 H3 117.1 . .
C12 C13 C8 118.8(16) . .
C12 C13 H13 120.6 . .
C8 C13 H13 120.6 . .

loop_
_geom_bond_atom_site_label_1
_geom_bond_atom_site_label_2
_geom_bond_distance
_geom_bond_site_symmetry_2
N1 C1 1.388(17) .
N1 C9 1.390(17) .
N1 H1N1 0.8600 .
Zn1 Cl1 2.299(4) 2
Zn1 Cl1 2.299(4) .
Zn1 Cl2 2.308(4) .
Zn1 Cl2 2.308(4) 2
C7 C6 1.379(18) .
C7 C8 1.41(2) .
C7 H7 0.9300 .
C6 C5 1.43(2) .
C6 C1 1.435(17) .
C1 C2 1.418(17) .
C8 C13 1.43(2) .
C8 C9 1.434(18) .
C4 C5 1.38(2) .
C4 C3 1.48(2) .
C4 H4 0.9300 .
C9 C10 1.44(2) .
C10 C11 1.35(2) .
C10 H10 0.9300 .
C12 C13 1.38(3) .
C12 C11 1.42(2) .
C12 H12 0.9300 .
C5 H5 0.9300 .
C2 C3 1.39(2) .
C2 H2 0.9300 .
C11 H11 0.9300 .
C3 H3 0.9300 .
C13 H13 0.9300 .

loop_
_geom_hbond_atom_site_label_D
_geom_hbond_atom_site_label_H
_geom_hbond_atom_site_label_A
_geom_hbond_distance_DH
_geom_hbond_distance_HA
_geom_hbond_distance_DA
_geom_hbond_angle_DHA
_geom_hbond_site_symmetry_A
N1 H1N1 Cl1 0.86 2.52 3.353(11) 162.8 2
N1 H1N1 Cl1 0.86 2.52 3.353(11) 162.8 2

loop_
_geom_torsion_atom_site_label_1
_geom_torsion_atom_site_label_2
_geom_torsion_atom_site_label_3
_geom_torsion_atom_site_label_4
_geom_torsion
C8 C7 C6 C5 -179.6(13)
C8 C7 C6 C1 -2(2)
C9 N1 C1 C2 -179.3(12)
C9 N1 C1 C6 0(2)
C7 C6 C1 N1 1(2)
C5 C6 C1 N1 178.8(12)
C7 C6 C1 C2 -179.8(13)
C5 C6 C1 C2 -2(2)
C6 C7 C8 C13 -179.0(14)
C6 C7 C8 C9 2(2)
C1 N1 C9 C8 -0.1(19)
C1 N1 C9 C10 -178.3(13)
C7 C8 C9 N1 -1(2)
C13 C8 C9 N1 179.9(13)
C7 C8 C9 C10 177.4(14)
C13 C8 C9 C10 -2(2)
N1 C9 C10 C11 178.6(14)
C8 C9 C10 C11 1(2)
C3 C4 C5 C6 1(2)
C7 C6 C5 C4 178.7(15)
C1 C6 C5 C4 1(2)
N1 C1 C2 C3 -179.9(13)
C6 C1 C2 C3 1(2)
C9 C10 C11 C12 2(3)
C13 C12 C11 C10 -2(3)
C1 C2 C3 C4 1(2)
C5 C4 C3 C2 -2(3)
C11 C12 C13 C8 1(3)
C7 C8 C13 C12 -178.1(17)
C9 C8 C13 C12 1(2)
